data_7102830
loop_
_publ_author_name
'Kennedy, Alan R.'
'Klett, Jan'
'Mulvey, Robert E.'
'Newton, Sean'
'Wright, Dominic S.'

_publ_section_title
;
 Manganese(II)--lithium and --sodium inverse crown ether (ICE) complexes
;
_journal_coden_ASTM CHCOFS
_journal_issue 3
_journal_name_full
;
 Chemical Communications (Cambridge, United Kingdom)
;
_journal_page_first 308
_journal_page_last 310
_journal_paper_doi 10.1039/b714880a
_journal_year 2008
_chemical_formula_sum 'C16 H47 Mn N2 Na Si5'
_chemical_formula_weight 485.94
_space_group_IT_number 2
_symmetry_cell_setting triclinic
_symmetry_space_group_name_Hall '-P 1'
_symmetry_space_group_name_H-M 'P -1'
_atom_sites_solution_hydrogens geom
_atom_sites_solution_primary direct
_atom_sites_solution_secondary difmap
_audit_creation_method SHELXL-97
_cell_angle_alpha 97.180(1)
_cell_angle_beta 100.700(1)
_cell_angle_gamma 93.377(1)
_cell_formula_units_Z 2
_cell_length_a 10.2226(3)
_cell_length_b 11.9296(3)
_cell_length_c 12.0857(3)
_cell_measurement_reflns_used 6477
_cell_measurement_temperature 150(2)
_cell_measurement_theta_max 27.48
_cell_measurement_theta_min 1.00
_cell_volume 1431.78(7)
_computing_data_collection 'Denzo & Collect'
_computing_structure_refinement 'SHELXL-97 (Sheldrick, 1997)'
_computing_structure_solution SIR
_diffrn_ambient_temperature 150(2)
_diffrn_measured_fraction_theta_full 0.991
_diffrn_measured_fraction_theta_max 0.991
_diffrn_measurement_device_type 'Nonius Kappa CCD'
_diffrn_measurement_method 'omega and phi scans'
_diffrn_radiation_monochromator graphite
_diffrn_radiation_source 'fine-focus sealed tube'
_diffrn_radiation_type MoK\a
_diffrn_radiation_wavelength 0.71073
_diffrn_reflns_av_R_equivalents 0.051
_diffrn_reflns_av_sigmaI/netI 0.0441
_diffrn_reflns_limit_h_max 13
_diffrn_reflns_limit_h_min -13
_diffrn_reflns_limit_k_max 15
_diffrn_reflns_limit_k_min -15
_diffrn_reflns_limit_l_max 15
_diffrn_reflns_limit_l_min -15
_diffrn_reflns_number 32095
_diffrn_reflns_theta_full 27.57
_diffrn_reflns_theta_max 27.57
_diffrn_reflns_theta_min 1.73
_diffrn_standards_decay_% 0
_diffrn_standards_number 0
_exptl_absorpt_coefficient_mu 0.690
_exptl_absorpt_correction_type none
_exptl_crystal_colour colourless
_exptl_crystal_density_diffrn 1.127
_exptl_crystal_density_method 'not measured'
_exptl_crystal_description 'large needle'
_exptl_crystal_F_000 526
_exptl_crystal_size_max 0.45
_exptl_crystal_size_mid 0.12
_exptl_crystal_size_min 0.10
_refine_diff_density_max 0.290
_refine_diff_density_min -0.276
_refine_diff_density_rms 0.057
_refine_ls_extinction_method none
_refine_ls_goodness_of_fit_ref 1.021
_refine_ls_hydrogen_treatment mixed
_refine_ls_matrix_type full
_refine_ls_number_parameters 293
_refine_ls_number_reflns 6576
_refine_ls_number_restraints 0
_refine_ls_restrained_S_all 1.021
_refine_ls_R_factor_all 0.0521
_refine_ls_R_factor_gt 0.0329
_refine_ls_shift/su_max 0.001
_refine_ls_shift/su_mean 0.000
_refine_ls_structure_factor_coef Fsqd
_refine_ls_weighting_details 'calc w=1/[\s^2^(Fo^2^)+(0.0299P)^2^+0.6397P] where P=(Fo^2^+2Fc^2^)/3'
_refine_ls_weighting_scheme calc
_refine_ls_wR_factor_gt 0.0700
_refine_ls_wR_factor_ref 0.0774
_reflns_number_gt 5179
_reflns_number_total 6576
_reflns_threshold_expression I>2\s(I)
_cod_data_source_file b714880a.txt
_cod_data_source_block grem262
_cod_original_sg_symbol_H-M P-1
_cod_database_code 7102830

loop_
_symmetry_equiv_pos_as_xyz
'x, y, z'
'-x, -y, -z'

loop_
_atom_site_label
_atom_site_type_symbol
_atom_site_fract_x
_atom_site_fract_y
_atom_site_fract_z
_atom_site_U_iso_or_equiv
_atom_site_adp_type
_atom_site_occupancy
_atom_site_symmetry_multiplicity
_atom_site_calc_flag
_atom_site_refinement_flags
_atom_site_disorder_assembly
_atom_site_disorder_group
Mn1 Mn 0.78870(3) 0.26076(2) 0.74278(2) 0.01911(8) Uani 1 1 d . . .
Na1 Na 0.94982(7) 0.04764(6) 0.74658(6) 0.02324(16) Uani 1 1 d . . .
Si1 Si 0.64175(5) 0.52425(5) 0.75877(5) 0.02942(13) Uani 1 1 d . . .
Si2 Si 0.83253(5) 0.20390(4) 0.98910(4) 0.02108(11) Uani 1 1 d . . .
Si3 Si 0.66694(5) 0.02479(4) 0.81375(4) 0.02124(11) Uani 1 1 d . . .
Si4 Si 0.85872(5) 0.20777(4) 0.50248(4) 0.02054(11) Uani 1 1 d . . .
Si5 Si 1.09539(5) 0.26915(4) 0.69366(4) 0.02000(11) Uani 1 1 d . . .
N1 N 0.79057(14) 0.13387(12) 0.85278(12) 0.0185(3) Uani 1 1 d . . .
N2 N 0.93279(14) 0.21323(12) 0.64298(12) 0.0189(3) Uani 1 1 d . . .
C1 C 0.6341(2) 0.3710(2) 0.7183(3) 0.0419(6) Uani 1 1 d . . .
C2 C 0.7848(3) 0.5984(2) 0.7132(3) 0.0647(8) Uani 1 1 d . . .
H2A H 0.8683 0.5681 0.7457 0.097 Uiso 1 1 calc R . .
H2B H 0.7893 0.6798 0.7399 0.097 Uiso 1 1 calc R . .
H2C H 0.7719 0.5861 0.6300 0.097 Uiso 1 1 calc R . .
C3 C 0.4871(2) 0.5870(2) 0.6923(2) 0.0546(7) Uani 1 1 d . . .
H3A H 0.4754 0.5719 0.6093 0.082 Uiso 1 1 calc R . .
H3B H 0.4959 0.6690 0.7166 0.082 Uiso 1 1 calc R . .
H3C H 0.4094 0.5527 0.7164 0.082 Uiso 1 1 calc R . .
C4 C 0.6604(3) 0.5633(2) 0.9158(2) 0.0613(8) Uani 1 1 d . . .
H4A H 0.5876 0.5238 0.9421 0.092 Uiso 1 1 calc R . .
H4B H 0.6571 0.6454 0.9338 0.092 Uiso 1 1 calc R . .
H4C H 0.7463 0.5413 0.9541 0.092 Uiso 1 1 calc R . .
C5 C 0.9334(2) 0.34066(16) 0.99061(17) 0.0300(4) Uani 1 1 d . . .
H5A H 1.0183 0.3246 0.9679 0.045 Uiso 1 1 calc R . .
H5B H 0.9510 0.3831 1.0674 0.045 Uiso 1 1 calc R . .
H5C H 0.8836 0.3857 0.9373 0.045 Uiso 1 1 calc R . .
C6 C 0.6874(2) 0.2421(2) 1.0558(2) 0.0433(6) Uani 1 1 d . . .
H6A H 0.6318 0.2893 1.0087 0.065 Uiso 1 1 calc R . .
H6B H 0.7201 0.2843 1.1318 0.065 Uiso 1 1 calc R . .
H6C H 0.6342 0.1729 1.0617 0.065 Uiso 1 1 calc R . .
C7 C 0.9388(2) 0.1217(2) 1.08939(19) 0.0337(5) Uani 1 1 d . . .
C8 C 0.49735(19) 0.07488(18) 0.77125(19) 0.0350(5) Uani 1 1 d . . .
H8A H 0.4799 0.1307 0.8323 0.052 Uiso 1 1 calc R . .
H8B H 0.4298 0.0103 0.7575 0.052 Uiso 1 1 calc R . .
H8C H 0.4934 0.1099 0.7017 0.052 Uiso 1 1 calc R . .
C9 C 0.6576(2) -0.06951(19) 0.92555(19) 0.0369(5) Uani 1 1 d . . .
H9A H 0.7438 -0.1011 0.9461 0.055 Uiso 1 1 calc R . .
H9B H 0.5877 -0.1314 0.8960 0.055 Uiso 1 1 calc R . .
H9C H 0.6364 -0.0254 0.9930 0.055 Uiso 1 1 calc R . .
C10 C 0.7006(2) -0.07157(18) 0.68816(19) 0.0305(5) Uani 1 1 d . . .
C11 C 0.6764(2) 0.1581(2) 0.47638(18) 0.0372(5) Uani 1 1 d . . .
H11A H 0.6666 0.0782 0.4871 0.056 Uiso 1 1 calc R . .
H11B H 0.6345 0.1666 0.3984 0.056 Uiso 1 1 calc R . .
H11C H 0.6329 0.2036 0.5301 0.056 Uiso 1 1 calc R . .
C12 C 0.8726(2) 0.34674(18) 0.44780(18) 0.0357(5) Uani 1 1 d . . .
H12A H 0.8322 0.4036 0.4936 0.054 Uiso 1 1 calc R . .
H12B H 0.8259 0.3386 0.3684 0.054 Uiso 1 1 calc R . .
H12C H 0.9670 0.3711 0.4528 0.054 Uiso 1 1 calc R . .
C13 C 0.9283(2) 0.1026(2) 0.40313(18) 0.0321(5) Uani 1 1 d . . .
C14 C 1.1075(2) 0.42362(16) 0.74907(18) 0.0317(5) Uani 1 1 d . . .
H14A H 1.0747 0.4661 0.6866 0.048 Uiso 1 1 calc R . .
H14B H 1.2008 0.4499 0.7820 0.048 Uiso 1 1 calc R . .
H14C H 1.0531 0.4358 0.8076 0.048 Uiso 1 1 calc R . .
C15 C 1.20965(19) 0.2510(2) 0.58936(17) 0.0346(5) Uani 1 1 d . . .
H15A H 1.2132 0.1700 0.5645 0.052 Uiso 1 1 calc R . .
H15B H 1.2995 0.2847 0.6256 0.052 Uiso 1 1 calc R . .
H15C H 1.1761 0.2886 0.5234 0.052 Uiso 1 1 calc R . .
C16 C 1.1736(2) 0.19521(18) 0.81543(17) 0.0258(4) Uani 1 1 d . . .
H1A H 0.603(3) 0.359(2) 0.640(3) 0.076(10) Uiso 1 1 d . . .
H1B H 0.565(3) 0.338(3) 0.747(3) 0.085(11) Uiso 1 1 d . . .
H7A H 0.887(2) 0.056(2) 1.100(2) 0.050(7) Uiso 1 1 d . . .
H7B H 0.964(2) 0.171(2) 1.164(2) 0.050(7) Uiso 1 1 d . . .
H7C H 1.013(3) 0.101(2) 1.061(2) 0.049(7) Uiso 1 1 d . . .
H10A H 0.719(2) -0.032(2) 0.625(2) 0.044(7) Uiso 1 1 d . . .
H10B H 0.776(2) -0.1151(17) 0.7104(16) 0.028(5) Uiso 1 1 d . . .
H10C H 0.631(3) -0.123(2) 0.656(2) 0.050(7) Uiso 1 1 d . . .
H13A H 0.921(2) 0.029(2) 0.425(2) 0.058(8) Uiso 1 1 d . . .
H13B H 1.014(3) 0.123(2) 0.402(2) 0.059(8) Uiso 1 1 d . . .
H13C H 0.879(2) 0.1022(19) 0.324(2) 0.042(6) Uiso 1 1 d . . .
H16A H 1.124(2) 0.1931(17) 0.8716(18) 0.030(6) Uiso 1 1 d . . .
H16B H 1.255(2) 0.2357(19) 0.8501(19) 0.039(6) Uiso 1 1 d . . .
H16C H 1.193(2) 0.1198(19) 0.7901(18) 0.034(6) Uiso 1 1 d . . .

loop_
_atom_site_aniso_label
_atom_site_aniso_U_11
_atom_site_aniso_U_22
_atom_site_aniso_U_33
_atom_site_aniso_U_23
_atom_site_aniso_U_13
_atom_site_aniso_U_12
Mn1 0.01976(14) 0.01854(15) 0.02015(15) 0.00353(11) 0.00519(11) 0.00480(10)
Na1 0.0233(4) 0.0217(4) 0.0269(4) 0.0043(3) 0.0085(3) 0.0054(3)
Si1 0.0282(3) 0.0240(3) 0.0372(3) 0.0055(2) 0.0058(2) 0.0107(2)
Si2 0.0209(2) 0.0246(3) 0.0184(3) 0.0014(2) 0.0065(2) 0.0025(2)
Si3 0.0169(2) 0.0214(3) 0.0257(3) 0.0035(2) 0.0048(2) 0.00063(19)
Si4 0.0228(2) 0.0220(3) 0.0169(2) 0.00378(19) 0.00280(19) 0.0042(2)
Si5 0.0181(2) 0.0223(3) 0.0200(3) 0.0040(2) 0.00436(19) 0.00127(19)
N1 0.0180(7) 0.0198(8) 0.0184(7) 0.0034(6) 0.0049(6) 0.0018(6)
N2 0.0191(7) 0.0218(8) 0.0166(7) 0.0029(6) 0.0052(6) 0.0034(6)
C1 0.0321(12) 0.0306(12) 0.0556(16) -0.0038(11) -0.0066(11) 0.0124(10)
C2 0.0535(16) 0.0478(16) 0.106(2) 0.0365(16) 0.0296(16) 0.0140(13)
C3 0.0463(14) 0.0459(15) 0.0710(18) 0.0129(13) -0.0006(13) 0.0255(12)
C4 0.0740(19) 0.0609(18) 0.0474(16) -0.0041(13) 0.0085(14) 0.0278(15)
C5 0.0333(11) 0.0260(10) 0.0285(11) -0.0032(8) 0.0057(9) 0.0008(8)
C6 0.0375(12) 0.0527(15) 0.0400(13) -0.0100(11) 0.0200(10) 0.0023(11)
C7 0.0370(12) 0.0393(13) 0.0237(11) 0.0068(10) 0.0016(9) 0.0022(10)
C8 0.0209(10) 0.0343(12) 0.0465(13) -0.0013(10) 0.0028(9) 0.0023(8)
C9 0.0313(11) 0.0384(13) 0.0436(13) 0.0152(10) 0.0102(10) -0.0062(9)
C10 0.0264(11) 0.0241(11) 0.0380(12) -0.0040(9) 0.0053(9) -0.0022(9)
C11 0.0291(11) 0.0479(14) 0.0292(11) -0.0009(10) -0.0022(9) -0.0019(9)
C12 0.0436(12) 0.0319(12) 0.0310(11) 0.0128(9) -0.0002(9) 0.0049(9)
C13 0.0387(13) 0.0366(13) 0.0203(11) 0.0005(9) 0.0041(9) 0.0088(10)
C14 0.0341(11) 0.0239(10) 0.0363(12) 0.0062(9) 0.0050(9) -0.0023(8)
C15 0.0250(10) 0.0499(14) 0.0299(11) 0.0046(10) 0.0096(9) 0.0001(9)
C16 0.0220(10) 0.0287(11) 0.0254(10) 0.0029(8) 0.0013(8) 0.0038(8)

loop_
_atom_type_symbol
_atom_type_description
_atom_type_scat_dispersion_real
_atom_type_scat_dispersion_imag
_atom_type_scat_source
Mn Mn 0.3368 0.7283 'International Tables Vol C Tables 4.2.6.8 and 6.1.1.4'
Na Na 0.0362 0.0249 'International Tables Vol C Tables 4.2.6.8 and 6.1.1.4'
Si Si 0.0817 0.0704 'International Tables Vol C Tables 4.2.6.8 and 6.1.1.4'
N N 0.0061 0.0033 'International Tables Vol C Tables 4.2.6.8 and 6.1.1.4'
C C 0.0033 0.0016 'International Tables Vol C Tables 4.2.6.8 and 6.1.1.4'
H H 0.0000 0.0000 'International Tables Vol C Tables 4.2.6.8 and 6.1.1.4'

loop_
_geom_angle_atom_site_label_1
_geom_angle_atom_site_label_2
_geom_angle_atom_site_label_3
_geom_angle
_geom_angle_site_symmetry_1
_geom_angle_site_symmetry_3
_geom_angle_publ_flag
C1 Mn1 N2 131.38(10) . . ?
C1 Mn1 N1 122.66(10) . . ?
N2 Mn1 N1 103.73(5) . . ?
C1 Mn1 Na1 163.73(7) . . ?
N2 Mn1 Na1 52.14(4) . . ?
N1 Mn1 Na1 51.69(4) . . ?
N1 Na1 N2 86.05(5) . . ?
N1 Na1 C16 102.92(6) . . ?
N2 Na1 C16 68.98(6) . . ?
N1 Na1 C10 68.29(6) . . ?
N2 Na1 C10 105.84(6) . . ?
C16 Na1 C10 170.48(7) . . ?
N1 Na1 C13 163.16(7) . 2_756 ?
N2 Na1 C13 100.19(6) . 2_756 ?
C16 Na1 C13 93.92(7) . 2_756 ?
C10 Na1 C13 94.90(7) . 2_756 ?
N1 Na1 Mn1 43.15(3) . . ?
N2 Na1 Mn1 42.99(3) . . ?
C16 Na1 Mn1 86.51(5) . . ?
C10 Na1 Mn1 84.44(5) . . ?
C13 Na1 Mn1 139.89(5) 2_756 . ?
N1 Na1 C7 99.44(6) . 2_757 ?
N2 Na1 C7 161.59(6) . 2_757 ?
C16 Na1 C7 92.63(6) . 2_757 ?
C10 Na1 C7 92.49(7) . 2_757 ?
C13 Na1 C7 79.55(7) 2_756 2_757 ?
Mn1 Na1 C7 140.54(5) . 2_757 ?
N1 Na1 Si5 99.34(4) . . ?
N2 Na1 Si5 32.99(3) . . ?
C16 Na1 Si5 36.52(4) . . ?
C10 Na1 Si5 138.83(6) . . ?
C13 Na1 Si5 94.17(6) 2_756 . ?
Mn1 Na1 Si5 63.531(17) . . ?
C7 Na1 Si5 128.66(5) 2_757 . ?
N1 Na1 Si3 32.74(4) . . ?
N2 Na1 Si3 101.94(4) . . ?
C16 Na1 Si3 135.36(5) . . ?
C10 Na1 Si3 36.39(5) . . ?
C13 Na1 Si3 130.50(6) 2_756 . ?
Mn1 Na1 Si3 63.303(16) . . ?
C7 Na1 Si3 91.71(5) 2_757 . ?
Si5 Na1 Si3 126.67(2) . . ?
N1 Na1 H10A 76.4(5) . . ?
N2 Na1 H10A 87.7(5) . . ?
C16 Na1 H10A 156.6(6) . . ?
C10 Na1 H10A 20.8(5) . . ?
C13 Na1 H10A 88.2(5) 2_756 . ?
Mn1 Na1 H10A 77.1(5) . . ?
C7 Na1 H10A 110.6(6) 2_757 . ?
Si5 Na1 H10A 120.1(6) . . ?
Si3 Na1 H10A 49.5(5) . . ?
N1 Na1 H10B 81.5(5) . . ?
N2 Na1 H10B 123.8(5) . . ?
C16 Na1 H10B 167.0(5) . . ?
C10 Na1 H10B 20.5(5) . . ?
C13 Na1 H10B 82.1(5) 2_756 . ?
Mn1 Na1 H10B 104.5(5) . . ?
C7 Na1 H10B 74.5(5) 2_757 . ?
Si5 Na1 H10B 155.7(5) . . ?
Si3 Na1 H10B 48.9(5) . . ?
H10A Na1 H10B 36.1(7) . . ?
N1 Na1 H16A 85.9(5) . . ?
N2 Na1 H16A 77.1(5) . . ?
C16 Na1 H16A 19.7(5) . . ?
C10 Na1 H16A 153.5(5) . . ?
C13 Na1 H16A 110.7(5) 2_756 . ?
Mn1 Na1 H16A 80.4(5) . . ?
C7 Na1 H16A 85.7(5) 2_757 . ?
Si5 Na1 H16A 48.8(5) . . ?
Si3 Na1 H16A 117.2(5) . . ?
H10A Na1 H16A 157.4(7) . . ?
H10B Na1 H16A 154.3(7) . . ?
N1 Na1 H16C 121.2(5) . . ?
N2 Na1 H16C 81.4(5) . . ?
C16 Na1 H16C 20.5(5) . . ?
C10 Na1 H16C 169.0(5) . . ?
C13 Na1 H16C 75.4(5) 2_756 . ?
Mn1 Na1 H16C 106.3(5) . . ?
C7 Na1 H16C 80.7(5) 2_757 . ?
Si5 Na1 H16C 48.9(5) . . ?
Si3 Na1 H16C 151.4(5) . . ?
H10A Na1 H16C 158.3(7) . . ?
H10B Na1 H16C 149.1(7) . . ?
H16A Na1 H16C 35.3(7) . . ?
C1 Si1 C4 111.77(14) . . ?
C1 Si1 C2 111.46(13) . . ?
C4 Si1 C2 107.99(15) . . ?
C1 Si1 C3 112.50(12) . . ?
C4 Si1 C3 106.35(12) . . ?
C2 Si1 C3 106.45(12) . . ?
N1 Si2 C6 114.79(9) . . ?
N1 Si2 C5 109.78(8) . . ?
C6 Si2 C5 106.09(10) . . ?
N1 Si2 C7 112.97(9) . . ?
C6 Si2 C7 106.45(11) . . ?
C5 Si2 C7 106.19(10) . . ?
N1 Si3 C8 112.87(8) . . ?
N1 Si3 C9 114.19(9) . . ?
C8 Si3 C9 107.59(10) . . ?
N1 Si3 C10 109.46(9) . . ?
C8 Si3 C10 107.35(10) . . ?
C9 Si3 C10 104.88(10) . . ?
N1 Si3 Na1 50.52(5) . . ?
C8 Si3 Na1 138.54(8) . . ?
C9 Si3 Na1 113.83(7) . . ?
C10 Si3 Na1 60.68(7) . . ?
N2 Si4 C12 113.51(9) . . ?
N2 Si4 C11 111.67(8) . . ?
C12 Si4 C11 107.50(10) . . ?
N2 Si4 C13 113.78(9) . . ?
C12 Si4 C13 106.12(11) . . ?
C11 Si4 C13 103.53(11) . . ?
N2 Si5 C14 112.66(8) . . ?
N2 Si5 C15 115.26(8) . . ?
C14 Si5 C15 107.16(10) . . ?
N2 Si5 C16 109.72(8) . . ?
C14 Si5 C16 106.83(9) . . ?
C15 Si5 C16 104.60(10) . . ?
N2 Si5 Na1 51.15(5) . . ?
C14 Si5 Na1 135.51(7) . . ?
C15 Si5 Na1 117.17(7) . . ?
C16 Si5 Na1 59.67(7) . . ?
Si3 N1 Si2 122.20(8) . . ?
Si3 N1 Mn1 116.74(7) . . ?
Si2 N1 Mn1 106.36(7) . . ?
Si3 N1 Na1 96.74(7) . . ?
Si2 N1 Na1 124.47(7) . . ?
Mn1 N1 Na1 85.16(5) . . ?
Si4 N2 Si5 121.55(8) . . ?
Si4 N2 Mn1 107.75(7) . . ?
Si5 N2 Mn1 117.20(8) . . ?
Si4 N2 Na1 124.44(8) . . ?
Si5 N2 Na1 95.86(6) . . ?
Mn1 N2 Na1 84.87(5) . . ?
Si1 C1 Mn1 129.04(13) . . ?
Si1 C1 H1A 105.4(18) . . ?
Mn1 C1 H1A 103.3(18) . . ?
Si1 C1 H1B 108(2) . . ?
Mn1 C1 H1B 105(2) . . ?
H1A C1 H1B 104(3) . . ?
Si1 C2 H2A 109.5 . . ?
Si1 C2 H2B 109.5 . . ?
H2A C2 H2B 109.5 . . ?
Si1 C2 H2C 109.5 . . ?
H2A C2 H2C 109.5 . . ?
H2B C2 H2C 109.5 . . ?
Si1 C3 H3A 109.5 . . ?
Si1 C3 H3B 109.5 . . ?
H3A C3 H3B 109.5 . . ?
Si1 C3 H3C 109.5 . . ?
H3A C3 H3C 109.5 . . ?
H3B C3 H3C 109.5 . . ?
Si1 C4 H4A 109.5 . . ?
Si1 C4 H4B 109.5 . . ?
H4A C4 H4B 109.5 . . ?
Si1 C4 H4C 109.5 . . ?
H4A C4 H4C 109.5 . . ?
H4B C4 H4C 109.5 . . ?
Si2 C5 H5A 109.5 . . ?
Si2 C5 H5B 109.5 . . ?
H5A C5 H5B 109.5 . . ?
Si2 C5 H5C 109.5 . . ?
H5A C5 H5C 109.5 . . ?
H5B C5 H5C 109.5 . . ?
Si2 C6 H6A 109.5 . . ?
Si2 C6 H6B 109.5 . . ?
H6A C6 H6B 109.5 . . ?
Si2 C6 H6C 109.5 . . ?
H6A C6 H6C 109.5 . . ?
H6B C6 H6C 109.5 . . ?
Si2 C7 Na1 166.31(12) . 2_757 ?
Si2 C7 H7A 109.6(14) . . ?
Na1 C7 H7A 56.9(14) 2_757 . ?
Si2 C7 H7B 107.5(14) . . ?
Na1 C7 H7B 77.0(14) 2_757 . ?
H7A C7 H7B 107.5(19) . . ?
Si2 C7 H7C 110.2(15) . . ?
Na1 C7 H7C 78.9(15) 2_757 . ?
H7A C7 H7C 110(2) . . ?
H7B C7 H7C 112(2) . . ?
Si3 C8 H8A 109.5 . . ?
Si3 C8 H8B 109.5 . . ?
H8A C8 H8B 109.5 . . ?
Si3 C8 H8C 109.5 . . ?
H8A C8 H8C 109.5 . . ?
H8B C8 H8C 109.5 . . ?
Si3 C9 H9A 109.5 . . ?
Si3 C9 H9B 109.5 . . ?
H9A C9 H9B 109.5 . . ?
Si3 C9 H9C 109.5 . . ?
H9A C9 H9C 109.5 . . ?
H9B C9 H9C 109.5 . . ?
Si3 C10 Na1 82.93(8) . . ?
Si3 C10 H10A 114.1(13) . . ?
Na1 C10 H10A 69.2(13) . . ?
Si3 C10 H10B 111.1(12) . . ?
Na1 C10 H10B 63.4(12) . . ?
H10A C10 H10B 107.1(17) . . ?
Si3 C10 H10C 112.7(15) . . ?
Na1 C10 H10C 164.0(15) . . ?
H10A C10 H10C 105(2) . . ?
H10B C10 H10C 106.0(19) . . ?
Si4 C11 H11A 109.5 . . ?
Si4 C11 H11B 109.5 . . ?
H11A C11 H11B 109.5 . . ?
Si4 C11 H11C 109.5 . . ?
H11A C11 H11C 109.5 . . ?
H11B C11 H11C 109.5 . . ?
Si4 C12 H12A 109.5 . . ?
Si4 C12 H12B 109.5 . . ?
H12A C12 H12B 109.5 . . ?
Si4 C12 H12C 109.5 . . ?
H12A C12 H12C 109.5 . . ?
H12B C12 H12C 109.5 . . ?
Si4 C13 Na1 176.21(13) . 2_756 ?
Si4 C13 H13A 109.8(15) . . ?
Na1 C13 H13A 72.7(15) 2_756 . ?
Si4 C13 H13B 111.5(17) . . ?
Na1 C13 H13B 64.7(17) 2_756 . ?
H13A C13 H13B 110(2) . . ?
Si4 C13 H13C 109.2(13) . . ?
Na1 C13 H13C 72.0(13) 2_756 . ?
H13A C13 H13C 110(2) . . ?
H13B C13 H13C 106(2) . . ?
Si5 C14 H14A 109.5 . . ?
Si5 C14 H14B 109.5 . . ?
H14A C14 H14B 109.5 . . ?
Si5 C14 H14C 109.5 . . ?
H14A C14 H14C 109.5 . . ?
H14B C14 H14C 109.5 . . ?
Si5 C15 H15A 109.5 . . ?
Si5 C15 H15B 109.5 . . ?
H15A C15 H15B 109.5 . . ?
Si5 C15 H15C 109.5 . . ?
H15A C15 H15C 109.5 . . ?
H15B C15 H15C 109.5 . . ?
Si5 C16 Na1 83.81(7) . . ?
Si5 C16 H16A 114.1(13) . . ?
Na1 C16 H16A 68.1(13) . . ?
Si5 C16 H16B 107.9(14) . . ?
Na1 C16 H16B 168.2(14) . . ?
H16A C16 H16B 106.1(18) . . ?
Si5 C16 H16C 112.1(13) . . ?
Na1 C16 H16C 67.2(13) . . ?
H16A C16 H16C 109.4(18) . . ?
H16B C16 H16C 106.9(18) . . ?

loop_
_geom_bond_atom_site_label_1
_geom_bond_atom_site_label_2
_geom_bond_distance
_geom_bond_site_symmetry_2
_geom_bond_publ_flag
Mn1 C1 2.117(2) . ?
Mn1 N2 2.1291(14) . ?
Mn1 N1 2.1345(14) . ?
Mn1 Na1 3.1102(7) . ?
Na1 N1 2.4493(15) . ?
Na1 N2 2.4655(16) . ?
Na1 C16 2.734(2) . ?
Na1 C10 2.768(2) . ?
Na1 C13 2.886(2) 2_756 ?
Na1 C7 3.121(2) 2_757 ?
Na1 Si5 3.1495(9) . ?
Na1 Si3 3.1511(8) . ?
Na1 H10A 2.59(2) . ?
Na1 H10B 2.49(2) . ?
Na1 H16A 2.54(2) . ?
Na1 H16C 2.52(2) . ?
Si1 C1 1.826(2) . ?
Si1 C4 1.868(3) . ?
Si1 C2 1.869(3) . ?
Si1 C3 1.876(2) . ?
Si2 N1 1.7169(15) . ?
Si2 C6 1.868(2) . ?
Si2 C5 1.874(2) . ?
Si2 C7 1.883(2) . ?
Si3 N1 1.7159(15) . ?
Si3 C8 1.8694(19) . ?
Si3 C9 1.875(2) . ?
Si3 C10 1.884(2) . ?
Si4 N2 1.7175(15) . ?
Si4 C12 1.867(2) . ?
Si4 C11 1.879(2) . ?
Si4 C13 1.889(2) . ?
Si5 N2 1.7240(15) . ?
Si5 C14 1.869(2) . ?
Si5 C15 1.8731(19) . ?
Si5 C16 1.885(2) . ?
C1 H1A 0.93(3) . ?
C1 H1B 0.93(3) . ?
C2 H2A 0.9800 . ?
C2 H2B 0.9800 . ?
C2 H2C 0.9800 . ?
C3 H3A 0.9800 . ?
C3 H3B 0.9800 . ?
C3 H3C 0.9800 . ?
C4 H4A 0.9800 . ?
C4 H4B 0.9800 . ?
C4 H4C 0.9800 . ?
C5 H5A 0.9800 . ?
C5 H5B 0.9800 . ?
C5 H5C 0.9800 . ?
C6 H6A 0.9800 . ?
C6 H6B 0.9800 . ?
C6 H6C 0.9800 . ?
C7 Na1 3.121(2) 2_757 ?
C7 H7A 0.96(3) . ?
C7 H7B 1.00(3) . ?
C7 H7C 0.93(2) . ?
C8 H8A 0.9800 . ?
C8 H8B 0.9800 . ?
C8 H8C 0.9800 . ?
C9 H9A 0.9800 . ?
C9 H9B 0.9800 . ?
C9 H9C 0.9800 . ?
C10 H10A 0.99(2) . ?
C10 H10B 0.97(2) . ?
C10 H10C 0.91(3) . ?
C11 H11A 0.9800 . ?
C11 H11B 0.9800 . ?
C11 H11C 0.9800 . ?
C12 H12A 0.9800 . ?
C12 H12B 0.9800 . ?
C12 H12C 0.9800 . ?
C13 Na1 2.886(2) 2_756 ?
C13 H13A 0.95(3) . ?
C13 H13B 0.90(3) . ?
C13 H13C 0.99(2) . ?
C14 H14A 0.9800 . ?
C14 H14B 0.9800 . ?
C14 H14C 0.9800 . ?
C15 H15A 0.9800 . ?
C15 H15B 0.9800 . ?
C15 H15C 0.9800 . ?
C16 H16A 0.92(2) . ?
C16 H16B 0.93(2) . ?
C16 H16C 0.96(2) . ?

loop_
_geom_torsion_atom_site_label_1
_geom_torsion_atom_site_label_2
_geom_torsion_atom_site_label_3
_geom_torsion_atom_site_label_4
_geom_torsion
_geom_torsion_site_symmetry_1
_geom_torsion_site_symmetry_2
_geom_torsion_site_symmetry_3
_geom_torsion_site_symmetry_4
_geom_torsion_publ_flag
C1 Mn1 Na1 N1 -75.4(3) . . . . ?
N2 Mn1 Na1 N1 175.64(7) . . . . ?
C1 Mn1 Na1 N2 109.0(3) . . . . ?
N1 Mn1 Na1 N2 -175.64(7) . . . . ?
C1 Mn1 Na1 C16 171.5(3) . . . . ?
N2 Mn1 Na1 C16 62.51(7) . . . . ?
N1 Mn1 Na1 C16 -113.13(7) . . . . ?
C1 Mn1 Na1 C10 -11.5(3) . . . . ?
N2 Mn1 Na1 C10 -120.44(7) . . . . ?
N1 Mn1 Na1 C10 63.92(7) . . . . ?
C1 Mn1 Na1 C13 79.5(3) . . . 2_756 ?
N2 Mn1 Na1 C13 -29.43(10) . . . 2_756 ?
N1 Mn1 Na1 C13 154.93(10) . . . 2_756 ?
C1 Mn1 Na1 C7 -98.6(3) . . . 2_757 ?
N2 Mn1 Na1 C7 152.40(10) . . . 2_757 ?
N1 Mn1 Na1 C7 -23.23(9) . . . 2_757 ?
C1 Mn1 Na1 Si5 141.8(3) . . . . ?
N2 Mn1 Na1 Si5 32.86(5) . . . . ?
N1 Mn1 Na1 Si5 -142.77(5) . . . . ?
C1 Mn1 Na1 Si3 -42.6(3) . . . . ?
N2 Mn1 Na1 Si3 -151.53(5) . . . . ?
N1 Mn1 Na1 Si3 32.83(5) . . . . ?
N2 Na1 Si3 N1 -62.68(7) . . . . ?
C16 Na1 Si3 N1 9.40(9) . . . . ?
C10 Na1 Si3 N1 -163.25(11) . . . . ?
C13 Na1 Si3 N1 -177.42(9) 2_756 . . . ?
Mn1 Na1 Si3 N1 -43.28(6) . . . . ?
C7 Na1 Si3 N1 104.88(8) 2_757 . . . ?
Si5 Na1 Si3 N1 -38.38(7) . . . . ?
N1 Na1 Si3 C8 80.10(12) . . . . ?
N2 Na1 Si3 C8 17.42(12) . . . . ?
C16 Na1 Si3 C8 89.50(13) . . . . ?
C10 Na1 Si3 C8 -83.15(13) . . . . ?
C13 Na1 Si3 C8 -97.32(12) 2_756 . . . ?
Mn1 Na1 Si3 C8 36.82(11) . . . . ?
C7 Na1 Si3 C8 -175.02(11) 2_757 . . . ?
Si5 Na1 Si3 C8 41.72(11) . . . . ?
N1 Na1 Si3 C9 -102.51(10) . . . . ?
N2 Na1 Si3 C9 -165.19(9) . . . . ?
C16 Na1 Si3 C9 -93.11(11) . . . . ?
C10 Na1 Si3 C9 94.24(12) . . . . ?
C13 Na1 Si3 C9 80.07(11) 2_756 . . . ?
Mn1 Na1 Si3 C9 -145.79(8) . . . . ?
C7 Na1 Si3 C9 2.37(10) 2_757 . . . ?
Si5 Na1 Si3 C9 -140.89(8) . . . . ?
N1 Na1 Si3 C10 163.25(11) . . . . ?
N2 Na1 Si3 C10 100.57(9) . . . . ?
C16 Na1 Si3 C10 172.65(11) . . . . ?
C13 Na1 Si3 C10 -14.17(11) 2_756 . . . ?
Mn1 Na1 Si3 C10 119.97(8) . . . . ?
C7 Na1 Si3 C10 -91.87(10) 2_757 . . . ?
Si5 Na1 Si3 C10 124.87(9) . . . . ?
N1 Na1 Si5 N2 -67.58(7) . . . . ?
C16 Na1 Si5 N2 -166.72(10) . . . . ?
C10 Na1 Si5 N2 -0.01(10) . . . . ?
C13 Na1 Si5 N2 102.32(8) 2_756 . . . ?
Mn1 Na1 Si5 N2 -42.80(6) . . . . ?
C7 Na1 Si5 N2 -177.72(9) 2_757 . . . ?
Si3 Na1 Si5 N2 -47.69(7) . . . . ?
N1 Na1 Si5 C14 15.86(11) . . . . ?
N2 Na1 Si5 C14 83.44(11) . . . . ?
C16 Na1 Si5 C14 -83.28(12) . . . . ?
C10 Na1 Si5 C14 83.44(12) . . . . ?
C13 Na1 Si5 C14 -174.23(10) 2_756 . . . ?
Mn1 Na1 Si5 C14 40.65(10) . . . . ?
C7 Na1 Si5 C14 -94.28(11) 2_757 . . . ?
Si3 Na1 Si5 C14 35.75(10) . . . . ?
N1 Na1 Si5 C15 -169.26(8) . . . . ?
N2 Na1 Si5 C15 -101.68(10) . . . . ?
C16 Na1 Si5 C15 91.60(11) . . . . ?
C10 Na1 Si5 C15 -101.69(11) . . . . ?
C13 Na1 Si5 C15 0.65(9) 2_756 . . . ?
Mn1 Na1 Si5 C15 -144.47(8) . . . . ?
C7 Na1 Si5 C15 80.60(10) 2_757 . . . ?
Si3 Na1 Si5 C15 -149.37(8) . . . . ?
N1 Na1 Si5 C16 99.14(9) . . . . ?
N2 Na1 Si5 C16 166.72(10) . . . . ?
C10 Na1 Si5 C16 166.71(11) . . . . ?
C13 Na1 Si5 C16 -90.95(9) 2_756 . . . ?
Mn1 Na1 Si5 C16 123.92(8) . . . . ?
C7 Na1 Si5 C16 -11.00(10) 2_757 . . . ?
Si3 Na1 Si5 C16 119.03(8) . . . . ?
C8 Si3 N1 Si2 86.65(12) . . . . ?
C9 Si3 N1 Si2 -36.65(13) . . . . ?
C10 Si3 N1 Si2 -153.86(10) . . . . ?
Na1 Si3 N1 Si2 -138.40(12) . . . . ?
C8 Si3 N1 Mn1 -46.98(11) . . . . ?
C9 Si3 N1 Mn1 -170.28(9) . . . . ?
C10 Si3 N1 Mn1 72.51(11) . . . . ?
Na1 Si3 N1 Mn1 87.96(8) . . . . ?
C8 Si3 N1 Na1 -134.94(9) . . . . ?
C9 Si3 N1 Na1 101.75(9) . . . . ?
C10 Si3 N1 Na1 -15.45(10) . . . . ?
C6 Si2 N1 Si3 -44.54(14) . . . . ?
C5 Si2 N1 Si3 -163.92(10) . . . . ?
C7 Si2 N1 Si3 77.77(13) . . . . ?
C6 Si2 N1 Mn1 93.11(11) . . . . ?
C5 Si2 N1 Mn1 -26.27(10) . . . . ?
C7 Si2 N1 Mn1 -144.57(9) . . . . ?
C6 Si2 N1 Na1 -171.44(10) . . . . ?
C5 Si2 N1 Na1 69.18(11) . . . . ?
C7 Si2 N1 Na1 -49.13(12) . . . . ?
C1 Mn1 N1 Si3 66.10(12) . . . . ?
N2 Mn1 N1 Si3 -98.67(8) . . . . ?
Na1 Mn1 N1 Si3 -95.12(8) . . . . ?
C1 Mn1 N1 Si2 -74.24(11) . . . . ?
N2 Mn1 N1 Si2 121.00(7) . . . . ?
Na1 Mn1 N1 Si2 124.55(8) . . . . ?
C1 Mn1 N1 Na1 161.22(8) . . . . ?
N2 Mn1 N1 Na1 -3.55(6) . . . . ?
N2 Na1 N1 Si3 119.39(7) . . . . ?
C16 Na1 N1 Si3 -173.24(7) . . . . ?
C10 Na1 N1 Si3 10.60(7) . . . . ?
C13 Na1 N1 Si3 6.8(2) 2_756 . . . ?
Mn1 Na1 N1 Si3 116.40(8) . . . . ?
C7 Na1 N1 Si3 -78.32(7) 2_757 . . . ?
Si5 Na1 N1 Si3 149.69(5) . . . . ?
N2 Na1 N1 Si2 -103.56(9) . . . . ?
C16 Na1 N1 Si2 -36.19(10) . . . . ?
C10 Na1 N1 Si2 147.65(11) . . . . ?
C13 Na1 N1 Si2 143.84(19) 2_756 . . . ?
Mn1 Na1 N1 Si2 -106.54(10) . . . . ?
C7 Na1 N1 Si2 58.73(10) 2_757 . . . ?
Si5 Na1 N1 Si2 -73.26(9) . . . . ?
Si3 Na1 N1 Si2 137.05(12) . . . . ?
N2 Na1 N1 Mn1 2.98(5) . . . . ?
C16 Na1 N1 Mn1 70.36(6) . . . . ?
C10 Na1 N1 Mn1 -105.80(7) . . . . ?
C13 Na1 N1 Mn1 -109.6(2) 2_756 . . . ?
C7 Na1 N1 Mn1 165.28(6) 2_757 . . . ?
Si5 Na1 N1 Mn1 33.29(4) . . . . ?
Si3 Na1 N1 Mn1 -116.40(8) . . . . ?
C12 Si4 N2 Si5 -51.76(13) . . . . ?
C11 Si4 N2 Si5 -173.48(10) . . . . ?
C13 Si4 N2 Si5 69.76(13) . . . . ?
C12 Si4 N2 Mn1 87.68(10) . . . . ?
C11 Si4 N2 Mn1 -34.05(11) . . . . ?
C13 Si4 N2 Mn1 -150.81(10) . . . . ?
C12 Si4 N2 Na1 -176.25(9) . . . . ?
C11 Si4 N2 Na1 62.02(12) . . . . ?
C13 Si4 N2 Na1 -54.74(12) . . . . ?
C14 Si5 N2 Si4 92.07(11) . . . . ?
C15 Si5 N2 Si4 -31.34(14) . . . . ?
C16 Si5 N2 Si4 -149.06(10) . . . . ?
Na1 Si5 N2 Si4 -136.90(12) . . . . ?
C14 Si5 N2 Mn1 -43.80(11) . . . . ?
C15 Si5 N2 Mn1 -167.20(9) . . . . ?
C16 Si5 N2 Mn1 75.08(10) . . . . ?
Na1 Si5 N2 Mn1 87.23(8) . . . . ?
C14 Si5 N2 Na1 -131.03(8) . . . . ?
C15 Si5 N2 Na1 105.57(9) . . . . ?
C16 Si5 N2 Na1 -12.16(9) . . . . ?
C1 Mn1 N2 Si4 -34.75(13) . . . . ?
N1 Mn1 N2 Si4 128.10(7) . . . . ?
Na1 Mn1 N2 Si4 124.57(9) . . . . ?
C1 Mn1 N2 Si5 106.71(11) . . . . ?
N1 Mn1 N2 Si5 -90.44(9) . . . . ?
Na1 Mn1 N2 Si5 -93.97(8) . . . . ?
C1 Mn1 N2 Na1 -159.33(9) . . . . ?
N1 Mn1 N2 Na1 3.52(6) . . . . ?
N1 Na1 N2 Si4 -111.03(9) . . . . ?
C16 Na1 N2 Si4 143.51(10) . . . . ?
C10 Na1 N2 Si4 -44.92(10) . . . . ?
C13 Na1 N2 Si4 53.20(10) 2_756 . . . ?
Mn1 Na1 N2 Si4 -108.04(10) . . . . ?
C7 Na1 N2 Si4 140.73(17) 2_757 . . . ?
Si5 Na1 N2 Si4 135.09(12) . . . . ?
Si3 Na1 N2 Si4 -82.23(8) . . . . ?
N1 Na1 N2 Si5 113.89(6) . . . . ?
C16 Na1 N2 Si5 8.42(6) . . . . ?
C10 Na1 N2 Si5 179.99(7) . . . . ?
C13 Na1 N2 Si5 -81.89(7) 2_756 . . . ?
Mn1 Na1 N2 Si5 116.88(8) . . . . ?
C7 Na1 N2 Si5 5.6(2) 2_757 . . . ?
Si3 Na1 N2 Si5 142.68(5) . . . . ?
N1 Na1 N2 Mn1 -2.99(5) . . . . ?
C16 Na1 N2 Mn1 -108.46(7) . . . . ?
C10 Na1 N2 Mn1 63.12(6) . . . . ?
C13 Na1 N2 Mn1 161.24(6) 2_756 . . . ?
C7 Na1 N2 Mn1 -111.24(19) 2_757 . . . ?
Si5 Na1 N2 Mn1 -116.88(8) . . . . ?
Si3 Na1 N2 Mn1 25.80(5) . . . . ?
C4 Si1 C1 Mn1 -72.2(2) . . . . ?
C2 Si1 C1 Mn1 48.7(2) . . . . ?
C3 Si1 C1 Mn1 168.22(18) . . . . ?
N2 Mn1 C1 Si1 -86.3(2) . . . . ?
N1 Mn1 C1 Si1 113.6(2) . . . . ?
Na1 Mn1 C1 Si1 177.99(12) . . . . ?
N1 Si2 C7 Na1 -76.8(5) . . . 2_757 ?
C6 Si2 C7 Na1 50.1(5) . . . 2_757 ?
C5 Si2 C7 Na1 162.8(5) . . . 2_757 ?
N1 Si3 C10 Na1 13.65(9) . . . . ?
C8 Si3 C10 Na1 136.48(8) . . . . ?
C9 Si3 C10 Na1 -109.28(8) . . . . ?
N1 Na1 C10 Si3 -9.66(6) . . . . ?
N2 Na1 C10 Si3 -88.71(8) . . . . ?
C16 Na1 C10 Si3 -32.9(5) . . . . ?
C13 Na1 C10 Si3 169.23(8) 2_756 . . . ?
Mn1 Na1 C10 Si3 -51.04(7) . . . . ?
C7 Na1 C10 Si3 89.51(8) 2_757 . . . ?
Si5 Na1 C10 Si3 -88.70(10) . . . . ?
N2 Si4 C13 Na1 -74.4(18) . . . 2_756 ?
C12 Si4 C13 Na1 51.2(18) . . . 2_756 ?
C11 Si4 C13 Na1 164.2(17) . . . 2_756 ?
N2 Si5 C16 Na1 10.95(8) . . . . ?
C14 Si5 C16 Na1 133.36(8) . . . . ?
C15 Si5 C16 Na1 -113.23(8) . . . . ?
N1 Na1 C16 Si5 -88.27(7) . . . . ?
N2 Na1 C16 Si5 -7.70(6) . . . . ?
C10 Na1 C16 Si5 -66.2(4) . . . . ?
C13 Na1 C16 Si5 91.72(8) 2_756 . . . ?
Mn1 Na1 C16 Si5 -48.09(6) . . . . ?
C7 Na1 C16 Si5 171.42(8) 2_757 . . . ?
Si3 Na1 C16 Si5 -93.47(8) . . . . ?
